data_1557181
loop_
_publ_author_name
'Laitinen, Riitta H.'
'Csoban, Katalin'
'Pursiainen, Jouni'
'Huuskonen, Juhani'
'Rissanen, Kari'

_publ_section_title
;
 Synthesis and Characterization of Some New Bipyridyl-Based Multidentate
 Ligands and Their CuI Complexes
;
_journal_name_full 'Acta Chemica Scandinavica'
_journal_page_first 462
_journal_page_last 469
_journal_paper_doi 10.3891/acta.chem.scand.51-0462
_journal_volume 51
_journal_year 1997
_chemical_formula_sum 'C22 H30 N4 S2'
_chemical_formula_weight 414.626
_space_group_IT_number 2
_space_group_name_Hall '-P 1'
_space_group_name_H-M_alt 'P -1'
_symmetry_cell_setting triclinic
_symmetry_Int_Tables_number 2
_symmetry_space_group_name_Hall '-P 1'
_symmetry_space_group_name_H-M 'P -1'
_cell_angle_alpha 95.26(9)
_cell_angle_beta 107.805(7)
_cell_angle_gamma 112.17(1)
_cell_formula_units_Z 1
_cell_length_a 9.1239(8)
_cell_length_b 9.518(2)
_cell_length_c 7.3299(7)
_cell_volume 545.5(3)
_diffrn_ambient_temperature 296
_diffrn_radiation_probe x-ray
_diffrn_radiation_type MoK\a
_diffrn_radiation_wavelength 0.71069
_exptl_absorpt_coefficient_mu 0.254
_exptl_crystal_density_diffrn 1.293
_exptl_crystal_F_000 222
_refine_ls_number_parameters 127
_refine_ls_number_reflns 1402
_refine_ls_R_factor_gt 0.074
_refine_ls_wR_factor_gt 0.092
_cod_data_source_file Acta-Chem-Scand-1997-51-462-2.cif
_cod_data_source_block 2
_cod_original_cell_volume 545.6(1)
_cod_database_code 1557181

loop_
_space_group_symop_id
_space_group_symop_operation_xyz
1 x,y,z
2 -x,-y,-z

loop_
_atom_site_label
_atom_site_type_symbol
_atom_site_thermal_displace_type
_atom_site_fract_x
_atom_site_fract_y
_atom_site_fract_z
_atom_site_occupancy
_atom_site_U_iso_or_equiv
_atom_site_calc_flag
_atom_site_refinement_flags
_atom_site_disorder_assembly
_atom_site_disorder_group
S11 S Uiso 0.7807(2) 0.4074(2) 0.6243(2) 1.000 0.0927 . . . .
N2 N Uiso 0.2093(4) 0.1020(4) -0.3089(4) 1.000 0.0608 . . . .
N8 N Uiso 0.5471(4) 0.3187(4) 0.1753(5) 1.000 0.0651 . . . .
C1 C Uiso 0.0387(4) 0.0471(4) -0.3967(5) 1.000 0.0545 . . . .
C3 C Uiso 0.2833(5) 0.1894(4) -0.1229(5) 1.000 0.0616 . . . .
C4 C Uiso 0.1894(5) 0.2212(4) -0.0205(5) 1.000 0.0616 . . . .
C5 C Uiso 0.0152(5) 0.1642(4) -0.1102(5) 1.000 0.0575 . . . .
C6 C Uiso -0.0615(4) 0.0744(4) -0.3017(5) 1.000 0.0574 . . . .
C7 C Uiso 0.4747(5) 0.2555(6) -0.0376(6) 1.000 0.0738 . . . .
C9 C Uiso 0.5342(6) 0.1975(5) 0.2822(7) 1.000 0.0781 . . . .
C10 C Uiso 0.5690(7) 0.2573(6) 0.4971(7) 1.000 0.0890 . . . .
C12 C Uiso 0.7788(6) 0.5276(5) 0.4500(7) 1.000 0.0824 . . . .
C13 C Uiso 0.7212(5) 0.4387(5) 0.2417(6) 1.000 0.0736 . . . .
C14 C Uiso -0.0882(5) 0.1984(5) -0.0024(6) 1.000 0.0665 . . . .

loop_
_atom_type_symbol
_atom_type_description
_atom_type_scat_dispersion_real
_atom_type_scat_dispersion_imag
_atom_type_scat_source
C C 0.0033 0.0016 ' International Tables Vol C Tables 4.2.6.8 and 6.1.1.4'
N N 0.0061 0.0033 ' International Tables Vol C Tables 4.2.6.8 and 6.1.1.4'
S S 0.1246 0.1234 ' International Tables Vol C Tables 4.2.6.8 and 6.1.1.4'

loop_
_geom_angle_atom_site_label_1
_geom_angle_atom_site_label_2
_geom_angle_atom_site_label_3
_geom_angle
_geom_angle_site_symmetry_1
_geom_angle_site_symmetry_2
_geom_angle_site_symmetry_3
_geom_angle_publ_flag
C10 S11 C12 97.4(2) . . . yes
C1 N2 C3 117.7(4) . . . yes
C7 N8 C9 111.9(4) . . . yes
C7 N8 C13 112.2(4) . . . yes
C9 N8 C13 111.7(4) . . . yes
N2 C1 C6 122.7(3) . . . yes
N2 C1 C1 116.3(3) . . 2_554 yes
C1 C1 C6 121.0(3) 2_554 . . no
N2 C3 C4 122.1(4) . . . yes
N2 C3 C7 115.2(4) . . . yes
C4 C3 C7 122.6(3) . . . no
C3 C4 C5 120.0(3) . . . no
C4 C5 C6 118.1(4) . . . no
C4 C5 C14 120.7(3) . . . no
C6 C5 C14 121.2(4) . . . no
C1 C6 C5 119.3(4) . . . no
N8 C7 C3 113.3(4) . . . yes
N8 C9 C10 111.8(4) . . . yes
S11 C10 C9 112.3(4) . . . yes
S11 C12 C13 113.2(3) . . . yes
N8 C13 C12 111.2(4) . . . yes

loop_
_geom_bond_atom_site_label_1
_geom_bond_atom_site_label_2
_geom_bond_distance
_geom_bond_site_symmetry_1
_geom_bond_site_symmetry_2
_geom_bond_publ_flag
S11 C10 1.793(6) . . yes
S11 C12 1.792(5) . . yes
N2 C1 1.350(5) . . yes
N2 C3 1.346(4) . . yes
N8 C7 1.460(5) . . yes
N8 C9 1.442(6) . . yes
N8 C13 1.456(6) . . yes
C1 C6 1.387(6) . . no
C1 C1 1.488(5) . 2_554 no
C3 C4 1.392(6) . . no
C3 C7 1.506(7) . . no
C4 C5 1.378(6) . . no
C5 C6 1.385(5) . . no
C5 C14 1.504(7) . . no
C9 C10 1.516(7) . . no
C12 C13 1.503(6) . . no

loop_
_geom_torsion_atom_site_label_1
_geom_torsion_atom_site_label_2
_geom_torsion_atom_site_label_3
_geom_torsion_atom_site_label_4
_geom_torsion
_geom_torsion_site_symmetry_1
_geom_torsion_site_symmetry_2
_geom_torsion_site_symmetry_3
_geom_torsion_site_symmetry_4
_geom_torsion_publ_flag
C12 S11 C10 C9 50.1(5) . . . . no
C10 S11 C12 C13 -50.6(5) . . . . no
C3 N2 C1 C6 -1.5(6) . . . . no
C3 N2 C1 C1 179.1(3) . . . 2_554 no
C1 N2 C3 C4 1.2(6) . . . . no
C1 N2 C3 C7 -176.3(4) . . . . no
C9 N8 C7 C3 79.1(5) . . . . no
C13 N8 C7 C3 -154.4(4) . . . . no
C7 N8 C9 C10 -166.2(5) . . . . no
C13 N8 C9 C10 67.1(6) . . . . no
C7 N8 C13 C12 166.8(4) . . . . no
C9 N8 C13 C12 -66.7(5) . . . . no
N2 C1 C6 C5 1.4(6) . . . . no
C1 C1 C6 C5 -179.2(3) 2_554 . . . no
N2 C1 C1 N2 -180.0(4) . . 2_554 2_554 no
N2 C1 C1 C6 -0.6(5) . . 2_554 2_554 no
C6 C1 C1 N2 0.6(5) . . 2_554 2_554 no
C6 C1 C1 C6 180.0(4) . . 2_554 2_554 no
N2 C3 C4 C5 -0.8(6) . . . . no
C7 C3 C4 C5 176.5(4) . . . . no
N2 C3 C7 N8 -166.9(4) . . . . no
C4 C3 C7 N8 15.6(6) . . . . no
C3 C4 C5 C6 0.7(5) . . . . no
C3 C4 C5 C14 -179.5(4) . . . . no
C4 C5 C6 C1 -0.9(5) . . . . no
C14 C5 C6 C1 179.3(4) . . . . no
N8 C9 C10 S11 -62.1(6) . . . . no
S11 C12 C13 N8 61.8(5) . . . . no
